data_7716274
loop_
_publ_author_name
'Tsigara, Afroditi S.'
'Banti, Christina N.'
'Hatzidimitriou, Antonios'
'Hadjikakou, Sotiris K.'

_publ_section_title
;
 Tetracycline: structural characterization and antimicrobial properties of
 its water-soluble di-anionic bi-sodium salt.
;
_journal_issue 29
_journal_name_full 'Dalton transactions (Cambridge, England : 2003)'
_journal_page_first 12080
_journal_page_last 12089
_journal_paper_doi 10.1039/d4dt01384k
_journal_volume 53
_journal_year 2024
_chemical_absolute_configuration unk
_chemical_formula_moiety 'C23 H30 N2 Na2 O11'
_chemical_formula_sum 'C23 H30 N2 Na2 O11'
_chemical_formula_weight 556.48
_space_group_IT_number 4
_space_group_name_Hall 'P 2yb'
_space_group_name_H-M_alt 'P 1 21 1'
_symmetry_cell_setting monoclinic
_symmetry_space_group_name_H-M 'P 1 21 1'
_atom_sites_solution_hydrogens difmap
_atom_sites_solution_primary other
_audit_update_record
;
2024-02-02 deposited with the CCDC.	2024-05-30 downloaded from the CCDC.
;
_cell_angle_alpha 90
_cell_angle_beta 111.527(12)
_cell_angle_gamma 90
_cell_formula_units_Z 2
_cell_length_a 13.701(7)
_cell_length_b 6.178(3)
_cell_length_c 14.782(8)
_cell_measurement_reflns_used 89
_cell_measurement_temperature 295
_cell_measurement_theta_max 20
_cell_measurement_theta_min 10
_cell_volume 1163.9(10)
_computing_cell_refinement 'Apex2 (Bruker AXS, 2006)'
_computing_data_collection 'Apex2 (Bruker AXS, 2006)'
_computing_data_reduction 'Apex2 (Bruker AXS, 2006)'
_computing_molecular_graphics 'CAMERON (Watkin et al., 1996)'
_computing_publication_material 'CRYSTALS (Betteridge et al., 2003)'
_computing_structure_refinement 'CRYSTALS (Betteridge et al., 2003)'
_computing_structure_solution 'Superflip (Palatinus & Chapuis, 2007)'
_diffrn_ambient_temperature 295
_diffrn_measured_fraction_theta_full 0.990
_diffrn_measured_fraction_theta_max 0.977
_diffrn_measurement_device Area
_diffrn_measurement_device_type 'Bruker Kappa Apex2'
_diffrn_measurement_method '\f & \w scans'
_diffrn_radiation_monochromator graphite
_diffrn_radiation_type 'Mo K\a'
_diffrn_radiation_wavelength 0.71073
_diffrn_reflns_av_R_equivalents 0.020
_diffrn_reflns_limit_h_max 16
_diffrn_reflns_limit_h_min -16
_diffrn_reflns_limit_k_max 7
_diffrn_reflns_limit_k_min -7
_diffrn_reflns_limit_l_max 17
_diffrn_reflns_limit_l_min -17
_diffrn_reflns_number 14569
_diffrn_reflns_theta_full 25.009
_diffrn_reflns_theta_max 26.051
_diffrn_reflns_theta_min 1.598
_diffrn_standards_number 0
_exptl_absorpt_coefficient_mu 0.157
_exptl_absorpt_correction_T_max 1.00
_exptl_absorpt_correction_T_min 1.00
_exptl_absorpt_correction_type numerical
_exptl_absorpt_process_details
; 
 Analytical Absorption (De Meulenaer & Tompa, 1965) 
;
_exptl_crystal_colour colorless
_exptl_crystal_density_diffrn 1.588
_exptl_crystal_density_method 'not measured'
_exptl_crystal_description prism
_exptl_crystal_F_000 584
_exptl_crystal_size_max 0.110
_exptl_crystal_size_mid 0.030
_exptl_crystal_size_min 0.020
_refine_diff_density_max 0.26
_refine_diff_density_min -0.27
_refine_ls_extinction_method None
_refine_ls_goodness_of_fit_ref 1.0000
_refine_ls_hydrogen_treatment constr
_refine_ls_matrix_type full
_refine_ls_number_parameters 343
_refine_ls_number_reflns 3532
_refine_ls_number_restraints 1
_refine_ls_R_factor_all 0.0574
_refine_ls_R_factor_gt 0.0379
_refine_ls_shift/su_max 0.0005251
_refine_ls_shift/su_mean 0.0000447
_refine_ls_structure_factor_coef Fsqd
_refine_ls_weighting_details
;
 Method, part 1, Chebychev polynomial, (Watkin, 1994, Prince, 1982) 
 [weight] = 1.0/[A~0~*T~0~(x)+A~1~*T~1~(x) ... +A~n-1~]*T~n-1~(x)] 
 where A~i~ are the Chebychev coefficients listed below and x= Fcalc/Fmax 
 Method = Robust Weighting (Prince, 1982) 
 W = [weight] * [1-(deltaF/6*sigmaF)^2^]^2^ 
 A~i~ are: 
 2.17 2.06 1.04 
;
_refine_ls_weighting_scheme calc
_refine_ls_wR_factor_all 0.0562
_refine_ls_wR_factor_gt 0.0508
_refine_ls_wR_factor_ref 0.0508
_reflns_limit_h_max 15
_reflns_limit_h_min -16
_reflns_limit_k_max 7
_reflns_limit_k_min -7
_reflns_limit_l_max 17
_reflns_limit_l_min 0
_reflns_number_gt 3532
_reflns_number_total 4372
_reflns_threshold_expression I>2.0\s(I)
_oxford_diffrn_Wilson_B_factor 2.94
_oxford_diffrn_Wilson_scale 8.12
_oxford_refine_ls_r_factor_ref 0.0379
_oxford_refine_ls_scale 0.31047(15)
_oxford_reflns_number_all 4369
_oxford_reflns_threshold_expression_ref I>2.0\s(I)
_cod_data_source_file d4dt01384k2.cif
_cod_data_source_block I
_cod_depositor_comments
;
The following automatic conversions were performed:

data item '_atom_sites_solution_primary' value 'Other' was changed to
'other' in accordance with the
/home/data/users/saulius/crontab/automatic-downloads/rss-feeds/RSC/lib/dictionaries/cif_core.dic
dictionary named 'cif_core.dic' version 2.4.2 last updated on
2011-04-26.

Automatic conversion script
Id: cif_fix_values 8170 2020-07-09 18:12:32Z antanas 

 Adding full bibliography for 7716274.cif.
;
_cod_original_cell_volume 1164.0(11)
_cod_original_sg_symbol_H-M 'P 1 21 1 '
_cod_database_code 7716274

loop_
_symmetry_equiv_pos_as_xyz
x,y,z
-x,y+1/2,-z

loop_
_atom_site_label
_atom_site_type_symbol
_atom_site_fract_x
_atom_site_fract_y
_atom_site_fract_z
_atom_site_U_iso_or_equiv
_atom_site_occupancy
_atom_site_adp_type
_atom_site_refinement_flags_posn
_atom_site_refinement_flags_adp
_atom_site_refinement_flags_occupancy
_atom_site_disorder_assembly
_atom_site_disorder_group
_atom_site_attached_hydrogens
Na1 Na 0.56312(8) 0.49941(17) 0.54452(8) 0.0386 1.0000 Uani . . . . . .
Na2 Na 0.67547(8) 0.89152(18) 0.44400(8) 0.0379 1.0000 Uani . . . . . .
O1 O 0.73528(14) 0.6104(3) 0.54703(13) 0.0379 1.0000 Uani . . . . . .
O2 O 0.60476(13) 0.8853(3) 0.57985(13) 0.0382 1.0000 Uani . . . . . .
O3 O 0.69172(13) 1.3107(3) 0.68957(13) 0.0377 1.0000 Uani . . . . . .
O4 O 0.49021(13) 1.2482(3) 0.62230(13) 0.0379 1.0000 Uani . . . . . .
O5 O 0.33866(13) 1.2378(3) 0.70363(13) 0.0369 1.0000 Uani . . . . . .
O6 O 0.19664(14) 1.1747(3) 0.76613(15) 0.0461 1.0000 Uani . . . . . .
O7 O 0.48181(14) 0.6017(3) 0.74886(13) 0.0404 1.0000 Uani . . . . . .
O8 O 0.94601(14) 0.8085(3) 0.81024(14) 0.0463 1.0000 Uani . . . . . .
O9 O 0.85303(14) 1.0051(3) 0.45873(14) 0.0450 1.0000 Uani . . . . . .
O10 O 0.62903(13) 1.2504(3) 0.44342(13) 0.0403 1.0000 Uani . . . . . .
O11 O 0.98351(16) 0.7139(5) 0.40619(17) 0.0805 1.0000 Uani . . . . . .
N1 N 0.89898(18) 0.6009(4) 0.64985(17) 0.0509 1.0000 Uani . . . . . .
N2 N 0.87345(15) 1.2618(3) 0.84008(15) 0.0338 1.0000 Uani . . . . . .
C1 C 0.8012(2) 0.6819(4) 0.6230(2) 0.0372 1.0000 Uani . . . . . .
C2 C 0.7787(2) 0.8365(4) 0.6863(2) 0.0361 1.0000 Uani . . . . . .
C3 C 0.85739(19) 0.8956(4) 0.78121(19) 0.0333 1.0000 Uani . . . . . .
C4 C 0.8309(2) 1.0466(4) 0.8457(2) 0.0368 1.0000 Uani . . . . . .
C5 C 0.71539(19) 1.0666(4) 0.82434(19) 0.0334 1.0000 Uani . . . . . .
C6 C 0.6602(2) 1.1149(4) 0.7182(2) 0.0367 1.0000 Uani . . . . . .
C7 C 0.6786(2) 0.9309(4) 0.6556(2) 0.0364 1.0000 Uani . . . . . .
C8 C 0.5419(2) 1.1326(4) 0.6968(2) 0.0346 1.0000 Uani . . . . . .
C9 C 0.4959(2) 1.0488(4) 0.7609(2) 0.0334 1.0000 Uani . . . . . .
C10 C 0.55847(19) 0.9026(4) 0.84467(19) 0.0336 1.0000 Uani . . . . . .
C11 C 0.67200(19) 0.8582(4) 0.85008(19) 0.0365 1.0000 Uani . . . . . .
C12 C 0.3929(2) 1.0831(4) 0.7519(2) 0.0337 1.0000 Uani . . . . . .
C13 C 0.3477(2) 0.9476(4) 0.8062(2) 0.0336 1.0000 Uani . . . . . .
C14 C 0.39677(19) 0.7484(4) 0.84760(19) 0.0325 1.0000 Uani . . . . . .
C15 C 0.5010(2) 0.6929(4) 0.84415(19) 0.0319 1.0000 Uani . . . . . .
C16 C 0.24855(19) 0.9959(4) 0.8089(2) 0.0370 1.0000 Uani . . . . . .
C17 C 0.1968(2) 0.8621(4) 0.85182(19) 0.0383 1.0000 Uani . . . . . .
C18 C 0.2453(2) 0.6681(4) 0.8914(2) 0.0412 1.0000 Uani . . . . . .
C19 C 0.3437(2) 0.6122(4) 0.8894(2) 0.0369 1.0000 Uani . . . . . .
C20 C 0.8819(2) 1.3879(5) 0.92593(19) 0.0432 1.0000 Uani . . . . . .
C21 C 0.97950(19) 1.2628(5) 0.8380(2) 0.0443 1.0000 Uani . . . . . .
C22 C 0.5618(2) 0.5405(4) 0.9231(2) 0.0413 1.0000 Uani . . . . . .
C23 C 0.8411(3) 1.1649(5) 0.3856(3) 0.0737 1.0000 Uani . . . . . .
H1 H 0.5659 1.2240 0.4184 0.0618 1.0000 Uiso R . . . . .
H2 H 0.6450 1.3581 0.4192 0.0593 1.0000 Uiso R . . . . .
H11 H 0.9107 0.4752 0.6307 0.0605 1.0000 Uiso R . . . . .
H12 H 0.9498 0.6711 0.6926 0.0609 1.0000 Uiso R . . . . .
H31 H 0.7462 1.3569 0.7307 0.0563 1.0000 Uiso R . . . . .
H41 H 0.8646 0.9915 0.9131 0.0443 1.0000 Uiso R . . . . .
H51 H 0.7027 1.1829 0.8625 0.0378 1.0000 Uiso R . . . . .
H61 H 0.2038 1.2119 0.7158 0.0698 1.0000 Uiso R . . . . .
H71 H 0.4427 0.4970 0.7397 0.0601 1.0000 Uiso R . . . . .
H91 H 0.8873 1.0421 0.5150 0.0669 1.0000 Uiso R . . . . .
H101 H 0.5630 0.9793 0.9043 0.0396 1.0000 Uiso R . . . . .
H111 H 0.7173 0.7843 0.9053 0.0471 1.0000 Uiso R . . . . .
H112 H 0.9384 0.6766 0.4280 0.1201 1.0000 Uiso R . . . . .
H113 H 0.9673 0.6797 0.3486 0.1197 1.0000 Uiso R . . . . .
H114 H 0.6690 0.7563 0.8033 0.0481 1.0000 Uiso R . . . . .
H171 H 0.1327 0.8990 0.8549 0.0451 1.0000 Uiso R . . . . .
H181 H 0.2111 0.5724 0.9187 0.0494 1.0000 Uiso R . . . . .
H191 H 0.3748 0.4821 0.9165 0.0425 1.0000 Uiso R . . . . .
H201 H 0.9279 1.3120 0.9826 0.0645 1.0000 Uiso R . . . . .
H202 H 0.9086 1.5299 0.9222 0.0643 1.0000 Uiso R . . . . .
H203 H 0.8141 1.4005 0.9295 0.0646 1.0000 Uiso R . . . . .
H211 H 1.0205 1.1499 0.8795 0.0649 1.0000 Uiso R . . . . .
H212 H 0.9756 1.2388 0.7723 0.0656 1.0000 Uiso R . . . . .
H213 H 1.0128 1.3978 0.8601 0.0651 1.0000 Uiso R . . . . .
H221 H 0.6289 0.5161 0.9205 0.0624 1.0000 Uiso R . . . . .
H222 H 0.5707 0.6037 0.9848 0.0624 1.0000 Uiso R . . . . .
H223 H 0.5255 0.4057 0.9155 0.0624 1.0000 Uiso R . . . . .
H231 H 0.8001 1.1035 0.3238 0.1110 1.0000 Uiso R . . . . .
H232 H 0.9087 1.2085 0.3866 0.1107 1.0000 Uiso R . . . . .
H233 H 0.8056 1.2883 0.3988 0.1108 1.0000 Uiso R . . . . .

loop_
_atom_site_aniso_label
_atom_site_aniso_U_11
_atom_site_aniso_U_22
_atom_site_aniso_U_33
_atom_site_aniso_U_23
_atom_site_aniso_U_13
_atom_site_aniso_U_12
Na1 0.0381(6) 0.0325(6) 0.0464(7) -0.0005(5) 0.0171(5) -0.0007(5)
Na2 0.0351(5) 0.0326(6) 0.0462(6) -0.0021(5) 0.0152(5) -0.0031(5)
O1 0.0351(11) 0.0330(10) 0.0473(13) -0.0033(9) 0.0169(10) -0.0002(9)
O2 0.0370(10) 0.0324(10) 0.0450(11) -0.0020(9) 0.0148(9) 0.0014(9)
O3 0.0360(10) 0.0310(11) 0.0477(11) -0.0006(9) 0.0173(9) -0.0011(8)
O4 0.0360(10) 0.0339(10) 0.0454(12) 0.0027(9) 0.0169(9) 0.0031(9)
O5 0.0388(10) 0.0273(10) 0.0483(12) 0.0003(9) 0.0203(9) 0.0023(9)
O6 0.0374(11) 0.0389(12) 0.0646(14) 0.0120(10) 0.0219(10) 0.0086(9)
O7 0.0482(12) 0.0318(10) 0.0446(12) -0.0063(9) 0.0212(10) 0.0034(9)
O8 0.0370(11) 0.0425(12) 0.0565(13) -0.0118(10) 0.0138(10) 0.0117(9)
O9 0.0360(10) 0.0435(11) 0.0562(13) 0.0010(10) 0.0179(9) -0.0029(9)
O10 0.0404(10) 0.0316(10) 0.0506(12) -0.0029(9) 0.0186(9) -0.0032(9)
O11 0.0476(14) 0.114(2) 0.0715(17) 0.0125(16) 0.0113(12) 0.0033(14)
N1 0.0443(15) 0.0470(15) 0.0526(16) -0.0199(12) 0.0075(13) 0.0120(12)
N2 0.0342(12) 0.0256(11) 0.0473(14) -0.0039(10) 0.0217(11) 0.0034(10)
C1 0.0364(16) 0.0226(14) 0.0495(19) -0.0021(13) 0.0123(14) 0.0007(12)
C2 0.0352(15) 0.0230(14) 0.0498(17) -0.0045(12) 0.0154(13) -0.0002(11)
C3 0.0325(14) 0.0219(13) 0.0478(17) -0.0023(13) 0.0174(12) 0.0014(12)
C4 0.0326(15) 0.0306(15) 0.0504(17) -0.0014(13) 0.0190(13) 0.0035(11)
C5 0.0305(14) 0.0232(14) 0.0472(17) -0.0010(12) 0.0151(13) 0.0021(10)
C6 0.0344(15) 0.0293(15) 0.0451(17) -0.0012(13) 0.0131(13) 0.0037(12)
C7 0.0335(15) 0.0307(15) 0.0463(17) 0.0013(12) 0.0162(13) 0.0002(12)
C8 0.0357(15) 0.0215(13) 0.0481(18) -0.0009(13) 0.0172(13) 0.0001(12)
C9 0.0334(15) 0.0157(12) 0.0503(17) -0.0038(12) 0.0143(13) -0.0042(11)
C10 0.0364(14) 0.0189(12) 0.0481(16) -0.0062(12) 0.0187(12) -0.0031(11)
C11 0.0407(15) 0.0305(15) 0.0384(16) -0.0028(13) 0.0146(13) -0.0020(12)
C12 0.0355(15) 0.0185(13) 0.0472(17) -0.0019(12) 0.0152(13) -0.0024(11)
C13 0.0340(14) 0.0196(13) 0.0477(17) -0.0056(11) 0.0158(12) -0.0034(10)
C14 0.0395(15) 0.0183(12) 0.0426(16) -0.0088(12) 0.0182(13) -0.0044(12)
C15 0.0378(15) 0.0219(13) 0.0379(16) -0.0044(11) 0.0161(13) 0.0011(11)
C16 0.0326(15) 0.0264(14) 0.0526(18) -0.0017(14) 0.0164(13) -0.0010(12)
C17 0.0351(14) 0.0297(15) 0.0516(17) 0.0025(14) 0.0178(13) 0.0027(12)
C18 0.0374(17) 0.0306(15) 0.058(2) 0.0040(14) 0.0202(14) 0.0025(12)
C19 0.0368(15) 0.0212(13) 0.0547(18) -0.0024(13) 0.0194(14) -0.0001(12)
C20 0.0352(14) 0.0465(17) 0.0508(17) -0.0178(15) 0.0193(13) -0.0152(14)
C21 0.0301(15) 0.0434(16) 0.066(2) 0.0013(15) 0.0248(14) 0.0051(13)
C22 0.0417(17) 0.0240(15) 0.0504(18) 0.0066(13) 0.0077(14) -0.0012(12)
C23 0.070(2) 0.052(2) 0.102(3) 0.024(2) 0.036(2) -0.0194(18)

loop_
_atom_type_symbol
_atom_type_scat_dispersion_real
_atom_type_scat_dispersion_imag
_atom_type_scat_Cromer_Mann_a1
_atom_type_scat_Cromer_Mann_b1
_atom_type_scat_Cromer_Mann_a2
_atom_type_scat_Cromer_Mann_b2
_atom_type_scat_Cromer_Mann_a3
_atom_type_scat_Cromer_Mann_b3
_atom_type_scat_Cromer_Mann_a4
_atom_type_scat_Cromer_Mann_b4
_atom_type_scat_Cromer_Mann_c
_atom_type_scat_source
C 0.0033 0.0016 2.3100 20.8439 1.0200 10.2075 1.5886 0.5687 0.8650 51.6512 0.2156 'International Tables Vol C 4.2.6.8 and 6.1.1.4'
H 0.0000 0.0000 0.4930 10.5109 0.3229 26.1257 0.1402 3.1424 0.0408 57.7998 0.0030 'International Tables Vol C 4.2.6.8 and 6.1.1.4'
N 0.0061 0.0033 12.2126 0.0057 3.1322 9.8933 2.0125 28.9975 1.1663 0.5826 -11.5290 'International Tables Vol C 4.2.6.8 and 6.1.1.4'
O 0.0106 0.0060 3.0485 13.2771 2.2868 5.7011 1.5463 0.3239 0.8670 32.9089 0.2508 'International Tables Vol C 4.2.6.8 and 6.1.1.4'
Na 0.0362 0.0249 4.7626 3.2850 3.1736 8.8422 1.2674 0.3136 1.1128 129.4240 0.6760 'International Tables Vol C 4.2.6.8 and 6.1.1.4'

loop_
_geom_angle_atom_site_label_1
_geom_angle_site_symmetry_1
_geom_angle_atom_site_label_2
_geom_angle_site_symmetry_2
_geom_angle_atom_site_label_3
_geom_angle_site_symmetry_3
_geom_angle
_geom_angle_publ_flag
O4 1_545 Na1 . O2 2_646 74.29(8) yes
O4 1_545 Na1 . O3 1_545 64.41(7) yes
O2 2_646 Na1 . O3 1_545 132.54(7) yes
O4 1_545 Na1 . O10 1_545 101.21(8) yes
O2 2_646 Na1 . O10 1_545 79.81(8) yes
O3 1_545 Na1 . O10 1_545 86.06(8) yes
O4 1_545 Na1 . O4 2_646 141.16(5) yes
O2 2_646 Na1 . O4 2_646 67.96(7) yes
O3 1_545 Na1 . O4 2_646 153.28(7) yes
O10 1_545 Na1 . O4 2_646 81.16(8) yes
O4 1_545 Na1 . O1 . 139.10(8) yes
O2 2_646 Na1 . O1 . 136.35(8) yes
O3 1_545 Na1 . O1 . 75.29(8) yes
O10 1_545 Na1 . O1 . 68.16(7) yes
O4 2_646 Na1 . O1 . 78.19(7) yes
O4 1_545 Na1 . O2 . 129.78(8) yes
O2 2_646 Na1 . O2 . 121.04(7) yes
O3 1_545 Na1 . O2 . 103.50(8) yes
O10 1_545 Na1 . O2 . 127.49(8) yes
O4 2_646 Na1 . O2 . 67.41(8) yes
O1 . Na1 . O2 . 65.03(7) yes
O5 2_646 Na2 . O4 2_646 73.29(7) yes
O5 2_646 Na2 . O1 . 101.76(8) yes
O4 2_646 Na2 . O1 . 92.79(8) yes
O5 2_646 Na2 . O2 . 144.65(7) yes
O4 2_646 Na2 . O2 . 74.11(7) yes
O1 . Na2 . O2 . 66.59(7) yes
O5 2_646 Na2 . O9 . 86.49(8) yes
O4 2_646 Na2 . O9 . 159.68(8) yes
O1 . Na2 . O9 . 93.29(7) yes
O2 . Na2 . O9 . 125.98(8) yes
O5 2_646 Na2 . O10 . 117.52(8) yes
O4 2_646 Na2 . O10 . 98.11(9) yes
O1 . Na2 . O10 . 140.72(8) yes
O2 . Na2 . O10 . 80.33(7) yes
O9 . Na2 . O10 . 89.34(9) yes
Na2 . O1 . Na1 . 95.52(7) yes
Na2 . O1 . C1 . 107.55(17) yes
Na1 . O1 . C1 . 119.56(17) yes
Na1 2_656 O2 . Na1 . 92.21(8) yes
Na1 2_656 O2 . Na2 . 85.86(9) yes
Na1 . O2 . Na2 . 88.43(8) yes
Na1 2_656 O2 . C7 . 147.32(17) yes
Na1 . O2 . C7 . 117.52(16) yes
Na2 . O2 . C7 . 106.91(16) yes
Na1 1_565 O3 . C6 . 117.52(15) yes
Na1 1_565 O3 . H31 . 129.3 no
C6 . O3 . H31 . 111.9 no
Na2 2_656 O4 . Na1 1_565 93.87(8) yes
Na2 2_656 O4 . Na1 2_656 86.41(7) yes
Na1 1_565 O4 . Na1 2_656 87.23(8) yes
Na2 2_656 O4 . C8 . 136.71(17) yes
Na1 1_565 O4 . C8 . 125.76(16) yes
Na1 2_656 O4 . C8 . 109.69(16) yes
Na2 2_656 O5 . C12 . 132.17(17) yes
C16 . O6 . H61 . 116.1 no
C15 . O7 . H71 . 110.0 no
Na2 . O9 . C23 . 107.16(17) yes
Na2 . O9 . H91 . 110.3 no
C23 . O9 . H91 . 115.9 no
Na2 . O10 . Na1 1_565 137.73(9) yes
Na2 . O10 . H1 . 93.1 no
Na1 1_565 O10 . H1 . 80.9 no
Na2 . O10 . H2 . 131.5 no
Na1 1_565 O10 . H2 . 88.6 no
H1 . O10 . H2 . 111.6 no
H112 . O11 . H113 . 111.9 no
C1 . N1 . H11 . 121.6 no
C1 . N1 . H12 . 118.4 no
H11 . N1 . H12 . 119.6 no
C4 . N2 . C20 . 110.0(2) yes
C4 . N2 . C21 . 115.0(2) yes
C20 . N2 . C21 . 104.7(2) yes
N1 . C1 . O1 . 116.8(2) yes
N1 . C1 . C2 . 118.7(3) yes
O1 . C1 . C2 . 124.4(2) yes
C1 . C2 . C3 . 121.7(2) yes
C1 . C2 . C7 . 118.7(2) yes
C3 . C2 . C7 . 119.6(2) yes
C2 . C3 . O8 . 120.1(2) yes
C2 . C3 . C4 . 120.5(2) yes
O8 . C3 . C4 . 119.3(2) yes
C3 . C4 . N2 . 109.9(2) yes
C3 . C4 . C5 . 114.1(2) yes
N2 . C4 . C5 . 108.9(2) yes
C3 . C4 . H41 . 107.3 no
N2 . C4 . H41 . 108.6 no
C5 . C4 . H41 . 107.8 no
C4 . C5 . C6 . 108.9(2) yes
C4 . C5 . C11 . 110.9(2) yes
C6 . C5 . C11 . 109.6(2) yes
C4 . C5 . H51 . 109.9 no
C6 . C5 . H51 . 109.4 no
C11 . C5 . H51 . 108.2 no
C5 . C6 . O3 . 113.3(2) yes
C5 . C6 . C7 . 110.5(2) yes
O3 . C6 . C7 . 108.5(2) yes
C5 . C6 . C8 . 108.6(2) yes
O3 . C6 . C8 . 107.2(2) yes
C7 . C6 . C8 . 108.7(2) yes
C6 . C7 . C2 . 117.8(2) yes
C6 . C7 . O2 . 116.9(2) yes
C2 . C7 . O2 . 125.2(2) yes
C6 . C8 . O4 . 115.1(2) yes
C6 . C8 . C9 . 122.1(2) yes
O4 . C8 . C9 . 122.5(2) yes
C8 . C9 . C10 . 120.5(2) yes
C8 . C9 . C12 . 124.6(2) yes
C10 . C9 . C12 . 114.8(2) yes
C9 . C10 . C11 . 113.7(2) yes
C9 . C10 . C15 . 111.6(2) yes
C11 . C10 . C15 . 111.0(2) yes
C9 . C10 . H101 . 106.0 no
C11 . C10 . H101 . 107.9 no
C15 . C10 . H101 . 106.2 no
C10 . C11 . C5 . 108.3(2) yes
C10 . C11 . H111 . 117.4 no
C5 . C11 . H111 . 115.6 no
C10 . C11 . H114 . 108.2 no
C5 . C11 . H114 . 107.7 no
H111 . C11 . H114 . 98.7 no
C9 . C12 . O5 . 122.6(2) yes
C9 . C12 . C13 . 119.1(2) yes
O5 . C12 . C13 . 118.0(2) yes
C12 . C13 . C14 . 120.4(2) yes
C12 . C13 . C16 . 120.5(2) yes
C14 . C13 . C16 . 118.6(2) yes
C13 . C14 . C15 . 119.4(2) yes
C13 . C14 . C19 . 118.0(2) yes
C15 . C14 . C19 . 122.6(2) yes
C10 . C15 . C14 . 107.8(2) yes
C10 . C15 . O7 . 104.3(2) yes
C14 . C15 . O7 . 106.8(2) yes
C10 . C15 . C22 . 113.3(2) yes
C14 . C15 . C22 . 112.7(2) yes
O7 . C15 . C22 . 111.4(2) yes
C13 . C16 . O6 . 120.9(2) yes
C13 . C16 . C17 . 123.3(2) yes
O6 . C16 . C17 . 115.8(2) yes
C16 . C17 . C18 . 117.4(2) yes
C16 . C17 . H171 . 122.0 no
C18 . C17 . H171 . 120.5 no
C17 . C18 . C19 . 121.2(3) yes
C17 . C18 . H181 . 119.3 no
C19 . C18 . H181 . 119.5 no
C18 . C19 . C14 . 121.4(2) yes
C18 . C19 . H191 . 119.8 no
C14 . C19 . H191 . 118.8 no
N2 . C20 . H201 . 108.3 no
N2 . C20 . H202 . 110.4 no
H201 . C20 . H202 . 110.7 no
N2 . C20 . H203 . 108.9 no
H201 . C20 . H203 . 109.3 no
H202 . C20 . H203 . 109.2 no
N2 . C21 . H211 . 109.6 no
N2 . C21 . H212 . 109.4 no
H211 . C21 . H212 . 109.5 no
N2 . C21 . H213 . 110.6 no
H211 . C21 . H213 . 108.8 no
H212 . C21 . H213 . 108.9 no
C15 . C22 . H221 . 109.9 no
C15 . C22 . H222 . 109.1 no
H221 . C22 . H222 . 108.5 no
C15 . C22 . H223 . 109.9 no
H221 . C22 . H223 . 109.1 no
H222 . C22 . H223 . 110.3 no
O9 . C23 . H231 . 108.2 no
O9 . C23 . H232 . 109.9 no
H231 . C23 . H232 . 110.5 no
O9 . C23 . H233 . 108.7 no
H231 . C23 . H233 . 110.1 no
H232 . C23 . H233 . 109.4 no

loop_
_geom_bond_atom_site_label_1
_geom_bond_site_symmetry_1
_geom_bond_atom_site_label_2
_geom_bond_site_symmetry_2
_geom_bond_distance
_geom_bond_publ_flag
Na1 . O4 1_545 2.360(2) yes
Na1 . O2 2_646 2.462(2) yes
Na1 . O3 1_545 2.508(2) yes
Na1 . O10 1_545 2.531(2) yes
Na1 . O4 2_646 2.767(2) yes
Na1 . O1 . 2.443(2) yes
Na1 . O2 . 2.463(2) yes
Na2 . O5 2_646 2.322(2) yes
Na2 . O4 2_646 2.294(2) yes
Na2 . O1 . 2.257(2) yes
Na2 . O2 . 2.530(2) yes
Na2 . O9 . 2.464(2) yes
Na2 . O10 . 2.306(2) yes
O1 . C1 . 1.236(3) yes
O2 . C7 . 1.235(3) yes
O3 . C6 . 1.401(3) yes
O3 . H31 . 0.822 no
O4 . C8 . 1.285(3) yes
O5 . C12 . 1.259(3) yes
O6 . C16 . 1.340(3) yes
O6 . H61 . 0.819 no
O7 . C15 . 1.449(3) yes
O7 . H71 . 0.819 no
O8 . C3 . 1.251(3) yes
O9 . C23 . 1.428(4) yes
O9 . H91 . 0.823 no
O10 . H1 . 0.823 no
O10 . H2 . 0.822 no
O11 . H112 . 0.828 no
O11 . H113 . 0.825 no
N1 . C1 . 1.346(3) yes
N1 . H11 . 0.862 no
N1 . H12 . 0.866 no
N2 . C4 . 1.467(3) yes
N2 . C20 . 1.457(3) yes
N2 . C21 . 1.465(3) yes
C1 . C2 . 1.447(4) yes
C2 . C3 . 1.468(4) yes
C2 . C7 . 1.404(3) yes
C3 . C4 . 1.471(3) yes
C4 . C5 . 1.500(3) yes
C4 . H41 . 0.993 no
C5 . C6 . 1.500(4) yes
C5 . C11 . 1.524(3) yes
C5 . H51 . 0.968 no
C6 . C7 . 1.544(4) yes
C6 . C8 . 1.537(4) yes
C8 . C9 . 1.414(4) yes
C9 . C10 . 1.519(4) yes
C9 . C12 . 1.385(4) yes
C10 . C11 . 1.552(3) yes
C10 . C15 . 1.515(3) yes
C10 . H101 . 0.983 no
C11 . H111 . 0.942 no
C11 . H114 . 0.925 no
C12 . C13 . 1.447(4) yes
C13 . C14 . 1.428(3) yes
C13 . C16 . 1.405(4) yes
C14 . C15 . 1.488(3) yes
C14 . C19 . 1.396(3) yes
C15 . C22 . 1.493(3) yes
C16 . C17 . 1.386(3) yes
C17 . C18 . 1.391(4) yes
C17 . H171 . 0.925 no
C18 . C19 . 1.402(4) yes
C18 . H181 . 0.933 no
C19 . H191 . 0.929 no
C20 . H201 . 0.965 no
C20 . H202 . 0.960 no
C20 . H203 . 0.954 no
C21 . H211 . 0.962 no
C21 . H212 . 0.963 no
C21 . H213 . 0.950 no
C22 . H221 . 0.947 no
C22 . H222 . 0.958 no
C22 . H223 . 0.955 no
C23 . H231 . 0.959 no
C23 . H232 . 0.960 no
C23 . H233 . 0.962 no

loop_
_geom_hbond_atom_site_label_D
_geom_hbond_site_symmetry_D
_geom_hbond_atom_site_label_H
_geom_hbond_site_symmetry_H
_geom_hbond_atom_site_label_A
_geom_hbond_site_symmetry_A
_geom_hbond_angle_DHA
_geom_hbond_distance_DH
_geom_hbond_distance_HA
_geom_hbond_distance_DA
_geom_hbond_publ_flag
O10 . H1 . O2 2_656 137 0.82 2.55 3.204(4) yes
N1 . H11 . O11 2_746 154 0.86 2.36 3.158(4) yes
N1 . H12 . O8 . 126 0.87 1.95 2.561(4) yes
O3 . H31 . N2 . 142 0.82 1.98 2.679(4) yes
O6 . H61 . O5 . 123 0.82 1.93 2.472(4) yes
O7 . H71 . O5 1_545 175 0.82 2.08 2.896(4) yes
O9 . H91 . O11 2_756 141 0.82 2.03 2.717(4) yes
O11 . H113 . O6 2_646 126 0.82 2.26 2.833(4) yes
C17 . H171 . O8 1_455 147 0.93 2.46 3.277(4) yes
C20 . H202 . O8 1_565 145 0.96 2.57 3.399(4) yes
